data_7107120
loop_
_publ_author_name
'Mihai Raducan'
'Maria Moreno'
'Christophe Bour'
'Antonio M. Echavarren'

_publ_section_title
;
 Phosphate ligands in the gold(I)-catalysed activation of enynes
;
_journal_name_full Chem.Commun.
_journal_page_first 52
_journal_paper_doi 10.1039/c1cc15739f
_journal_volume 48
_journal_year 2012
_chemical_absolute_configuration ad
_chemical_formula_sum 'C76 H66 Au O7.5 P2 Si2'
_chemical_formula_weight 1414.37
_space_group_IT_number 19
_symmetry_cell_setting orthorhombic
_symmetry_space_group_name_Hall 'P 2ac 2ab'
_symmetry_space_group_name_H-M 'P 21 21 21'
_atom_sites_solution_hydrogens geom
_atom_sites_solution_primary direct
_atom_sites_solution_secondary difmap
_audit_creation_method SHELXL-97
_cell_angle_alpha 90.00
_cell_angle_beta 90.00
_cell_angle_gamma 90.00
_cell_formula_units_Z 4
_cell_length_a 11.7382(12)
_cell_length_b 14.4403(14)
_cell_length_c 40.493(4)
_cell_measurement_reflns_used 9954
_cell_measurement_temperature 100(2)
_cell_measurement_theta_max 26.99
_cell_measurement_theta_min 2.47
_cell_volume 6863.7(12)
_computing_cell_refinement 'Bruker APEX2 v2009.1-0'
_computing_data_collection 'Bruker APEX2 v2009.1-0'
_computing_data_reduction 'Bruker SAINT V7.60A'
_computing_molecular_graphics 'Bruker SHELXTL'
_computing_publication_material 'Bruker SHELXTL'
_computing_structure_refinement 'SHELXS-97 (Sheldrick, 2008)'
_computing_structure_solution 'SHELXS-97 (Sheldrick, 2008)'
_diffrn_ambient_temperature 100(2)
_diffrn_detector_area_resol_mean 512
_diffrn_detector_type '4K CCD area detector APEX II'
_diffrn_measured_fraction_theta_full 0.967
_diffrn_measured_fraction_theta_max 0.967
_diffrn_measurement_device_type 'Kappa 4-axis goniometer bruker-nonius'
_diffrn_measurement_method
;
Fullsphere data collection, phi and omega scans
;
_diffrn_measurement_specimen_support 'magnetic support whith 10 micron nylon fiber cryoloop'
_diffrn_radiation_monochromator 'Multilayer Montel 200 mirrors'
_diffrn_radiation_type MoK\a
_diffrn_radiation_wavelength 0.71073
_diffrn_reflns_av_R_equivalents 0.0658
_diffrn_reflns_av_sigmaI/netI 0.0652
_diffrn_reflns_limit_h_max 14
_diffrn_reflns_limit_h_min -13
_diffrn_reflns_limit_k_max 10
_diffrn_reflns_limit_k_min -17
_diffrn_reflns_limit_l_max 51
_diffrn_reflns_limit_l_min -50
_diffrn_reflns_number 39386
_diffrn_reflns_theta_full 26.86
_diffrn_reflns_theta_max 26.86
_diffrn_reflns_theta_min 1.01
_diffrn_source 'rotating anode X-ray tube'
_diffrn_source_current 70
_diffrn_source_power 50
_diffrn_source_size '3 mm x 0.3 mm fine focus'
_diffrn_source_type 'Bruker-Nonius FR 591'
_exptl_absorpt_coefficient_mu 2.279
_exptl_absorpt_correction_T_max 1.0
_exptl_absorpt_correction_T_min 0.67
_exptl_absorpt_correction_type empirical
_exptl_absorpt_process_details
;
SADABS Version 2008/1 Bruker-Nonius
Blessing, Acta Cryst. (1995) A51 33-38
;
_exptl_crystal_colour Colourless
_exptl_crystal_density_diffrn 1.369
_exptl_crystal_density_method 'not measured'
_exptl_crystal_description Needle
_exptl_crystal_F_000 2876
_exptl_crystal_size_max 0.20
_exptl_crystal_size_mid 0.03
_exptl_crystal_size_min 0.01
_refine_diff_density_max 1.666
_refine_diff_density_min -3.523
_refine_diff_density_rms 0.157
_refine_ls_abs_structure_details 'Flack H D (1983), Acta Cryst. A39, 876-881'
_refine_ls_abs_structure_Flack 0.028(7)
_refine_ls_extinction_method none
_refine_ls_goodness_of_fit_ref 1.142
_refine_ls_hydrogen_treatment noref
_refine_ls_matrix_type full
_refine_ls_number_parameters 904
_refine_ls_number_reflns 12587
_refine_ls_number_restraints 215
_refine_ls_restrained_S_all 1.139
_refine_ls_R_factor_all 0.0644
_refine_ls_R_factor_gt 0.0588
_refine_ls_shift/su_max 0.033
_refine_ls_shift/su_mean 0.001
_refine_ls_structure_factor_coef Fsqd
_refine_ls_weighting_details 'calc w=1/[\s^2^(Fo^2^)+(0.0739P)^2^+20.6075P] where P=(Fo^2^+2Fc^2^)/3'
_refine_ls_weighting_scheme calc
_refine_ls_wR_factor_gt 0.1424
_refine_ls_wR_factor_ref 0.1464
_reflns_number_gt 11714
_reflns_number_total 12587
_reflns_threshold_expression >2sigma(I)
_cod_data_source_file c1cc15739f.txt
_cod_data_source_block mr502b_0m
_cod_depositor_comments
;
The following automatic conversions were performed:

data name '_diffrn_measurement_specimen_suppport' was replaced with
'_diffrn_measurement_specimen_support' as specified in the
replacement file 'data/replacement-values/replacement_tags.lst'.

Automatic conversion script
Id: cif_correct_tags 9268 2022-04-12 08:56:07Z antanas 
;
_cod_original_sg_symbol_H-M P2(1)2(1)2(1)
_cod_original_formula_sum 'C76 H66 Au O7.50 P2 Si2'
_cod_database_code 7107120

loop_
_symmetry_equiv_pos_as_xyz
'x, y, z'
'-x+1/2, -y, z+1/2'
'-x, y+1/2, -z+1/2'
'x+1/2, -y+1/2, -z'

loop_
_atom_site_label
_atom_site_type_symbol
_atom_site_fract_x
_atom_site_fract_y
_atom_site_fract_z
_atom_site_U_iso_or_equiv
_atom_site_adp_type
_atom_site_occupancy
_atom_site_symmetry_multiplicity
_atom_site_calc_flag
_atom_site_refinement_flags
_atom_site_disorder_assembly
_atom_site_disorder_group
Au1 Au 0.668480(13) 0.764760(12) 0.097829(3) 0.01969(3) Uani 1 1 d . . .
C1 C 0.7100(4) 0.9677(4) 0.13545(11) 0.0302(13) Uani 1 1 d . . .
C2 C 0.6535(4) 0.9206(4) 0.16162(10) 0.0297(13) Uani 1 1 d . . .
H2A H 0.6156 0.8635 0.1576 0.036 Uiso 1 1 calc R . .
C3 C 0.6545(4) 0.9601(4) 0.19388(11) 0.0335(14) Uani 1 1 d . . .
H3A H 0.6178 0.9290 0.2116 0.040 Uiso 1 1 calc R . .
C4 C 0.7085(4) 1.0434(4) 0.19945(12) 0.0360(15) Uani 1 1 d . . .
H4A H 0.7072 1.0701 0.2209 0.043 Uiso 1 1 calc R . .
C5 C 0.7650(5) 1.0888(5) 0.17389(13) 0.0489(18) Uani 1 1 d . . .
H5A H 0.8032 1.1457 0.1779 0.059 Uiso 1 1 calc R . .
C6 C 0.7651(6) 1.0498(5) 0.14243(13) 0.0531(19) Uani 1 1 d . . .
H6A H 0.8044 1.0808 0.1252 0.064 Uiso 1 1 calc R . .
C7 C 0.5914(4) 0.9755(4) 0.07150(11) 0.0256(12) Uani 1 1 d . . .
C8 C 0.5359(4) 0.9269(4) 0.04502(10) 0.0290(13) Uani 1 1 d . . .
H8A H 0.5573 0.8653 0.0395 0.035 Uiso 1 1 calc R . .
C9 C 0.4499(4) 0.9724(4) 0.02764(11) 0.0355(15) Uani 1 1 d . . .
H9A H 0.4131 0.9409 0.0100 0.043 Uiso 1 1 calc R . .
C10 C 0.4167(4) 1.0603(5) 0.03496(13) 0.0427(17) Uani 1 1 d . . .
H10A H 0.3592 1.0895 0.0222 0.051 Uiso 1 1 calc R . .
C11 C 0.4695(5) 1.1095(5) 0.06235(16) 0.059(2) Uani 1 1 d . . .
H11A H 0.4445 1.1697 0.0685 0.071 Uiso 1 1 calc R . .
C12 C 0.5579(5) 1.0657(5) 0.07931(13) 0.0451(16) Uani 1 1 d . . .
H12A H 0.5961 1.0979 0.0965 0.054 Uiso 1 1 calc R . .
C13 C 0.8383(4) 0.9514(3) 0.07401(10) 0.0253(11) Uani 1 1 d . . .
C14 C 0.9375(4) 0.9246(5) 0.08870(13) 0.0412(16) Uani 1 1 d . . .
H14A H 0.9351 0.8882 0.1082 0.049 Uiso 1 1 calc R . .
C15 C 1.0455(4) 0.9509(5) 0.07498(15) 0.0414(17) Uani 1 1 d . . .
H15A H 1.1149 0.9327 0.0851 0.050 Uiso 1 1 calc R . .
C16 C 1.0452(5) 1.0047(5) 0.04597(15) 0.0462(18) Uani 1 1 d . . .
H16A H 1.1155 1.0225 0.0363 0.055 Uiso 1 1 calc R . .
C17 C 0.9439(4) 1.0321(4) 0.03137(12) 0.0354(15) Uani 1 1 d . . .
H17A H 0.9450 1.0683 0.0118 0.043 Uiso 1 1 calc R . .
C18 C 0.8412(4) 1.0065(4) 0.04541(11) 0.0305(13) Uani 1 1 d . . .
H18A H 0.7718 1.0264 0.0356 0.037 Uiso 1 1 calc R . .
C19 C 0.6232(3) 0.6686(3) 0.19853(9) 0.0147(10) Uani 1 1 d . . .
C20 C 0.5323(3) 0.6754(3) 0.22180(9) 0.0171(11) Uani 1 1 d . . .
C21 C 0.5592(3) 0.6681(3) 0.25504(10) 0.0175(10) Uani 1 1 d . . .
H21A H 0.4999 0.6709 0.2710 0.021 Uiso 1 1 calc R . .
C22 C 0.6746(4) 0.6565(3) 0.26580(9) 0.0210(10) Uani 1 1 d . . .
C23 C 0.7018(3) 0.6452(4) 0.30069(10) 0.0243(13) Uani 1 1 d . . .
H23A H 0.6421 0.6437 0.3165 0.029 Uiso 1 1 calc R . .
C24 C 0.8135(3) 0.6365(4) 0.31090(10) 0.0261(12) Uani 1 1 d . . .
H24A H 0.8307 0.6322 0.3338 0.031 Uiso 1 1 calc R . .
C25 C 0.9030(3) 0.6341(4) 0.28716(10) 0.0220(12) Uani 1 1 d . . .
H25A H 0.9795 0.6266 0.2943 0.026 Uiso 1 1 calc R . .
C26 C 0.8800(3) 0.6423(3) 0.25379(10) 0.0187(11) Uani 1 1 d . . .
H26A H 0.9407 0.6391 0.2383 0.022 Uiso 1 1 calc R . .
C27 C 0.7652(3) 0.6558(3) 0.24228(9) 0.0143(10) Uani 1 1 d . . .
C28 C 0.7362(3) 0.6671(3) 0.20761(9) 0.0159(10) Uani 1 1 d . . .
C29 C 0.8278(3) 0.6801(3) 0.18164(8) 0.0153(9) Uani 1 1 d . . .
C30 C 0.9089(3) 0.7559(3) 0.18466(8) 0.0162(10) Uani 1 1 d . . .
C31 C 0.9009(3) 0.8258(4) 0.20964(10) 0.0201(11) Uani 1 1 d . . .
H31A H 0.8405 0.8237 0.2252 0.024 Uiso 1 1 calc R . .
C32 C 0.9790(3) 0.8951(3) 0.21119(10) 0.0195(8) Uani 1 1 d U . .
H32A H 0.9714 0.9414 0.2277 0.023 Uiso 1 1 calc R . .
C33 C 1.0714(3) 0.9000(3) 0.18876(10) 0.0189(7) Uani 1 1 d U . .
H33A H 1.1269 0.9475 0.1908 0.023 Uiso 1 1 calc R . .
C34 C 1.0798(3) 0.8349(3) 0.16377(10) 0.0191(8) Uani 1 1 d U . .
H34A H 1.1407 0.8385 0.1484 0.023 Uiso 1 1 calc R . .
C35 C 0.9979(3) 0.7625(3) 0.16103(8) 0.0149(9) Uani 1 1 d . . .
C36 C 1.0033(3) 0.6973(3) 0.13442(9) 0.0164(10) Uani 1 1 d . . .
H36A H 1.0646 0.7020 0.1192 0.020 Uiso 1 1 calc R . .
C37 C 0.9239(3) 0.6278(3) 0.12974(9) 0.0178(11) Uani 1 1 d . A .
C38 C 0.8358(3) 0.6223(3) 0.15365(8) 0.0156(9) Uani 1 1 d . . .
C39 C 0.3645(3) 0.7731(4) 0.17050(9) 0.0175(10) Uani 1 1 d . . .
C40 C 0.3525(3) 0.7286(4) 0.13895(10) 0.0255(12) Uani 1 1 d . . .
H40A H 0.3491 0.6630 0.1379 0.031 Uiso 1 1 calc R . .
C41 C 0.3456(3) 0.7820(4) 0.10896(10) 0.0304(13) Uani 1 1 d . . .
H41A H 0.3397 0.7522 0.0881 0.036 Uiso 1 1 calc R . .
C42 C 0.3477(3) 0.8793(4) 0.11124(11) 0.0320(13) Uani 1 1 d . . .
H42A H 0.3418 0.9159 0.0918 0.038 Uiso 1 1 calc R . .
C43 C 0.3586(3) 0.9229(4) 0.14260(13) 0.0315(14) Uani 1 1 d . . .
H43A H 0.3615 0.9885 0.1440 0.038 Uiso 1 1 calc R . .
C44 C 0.3651(3) 0.8697(4) 0.17136(11) 0.0224(12) Uani 1 1 d . . .
H44A H 0.3700 0.9002 0.1921 0.027 Uiso 1 1 calc R . .
C45 C 0.3108(3) 0.7707(3) 0.24443(8) 0.0166(10) Uani 1 1 d . . .
C46 C 0.3728(4) 0.8452(4) 0.25887(11) 0.0273(13) Uani 1 1 d . . .
H46A H 0.4502 0.8542 0.2528 0.033 Uiso 1 1 calc R . .
C47 C 0.3225(4) 0.9058(4) 0.28182(12) 0.0363(13) Uani 1 1 d . . .
H47A H 0.3653 0.9557 0.2907 0.044 Uiso 1 1 calc R . .
C48 C 0.2092(4) 0.8923(4) 0.29151(13) 0.0355(15) Uani 1 1 d . . .
H48A H 0.1743 0.9329 0.3069 0.043 Uiso 1 1 calc R . .
C49 C 0.1480(3) 0.8181(4) 0.27813(10) 0.0273(13) Uani 1 1 d . . .
H49A H 0.0718 0.8076 0.2851 0.033 Uiso 1 1 calc R . .
C50 C 0.1966(3) 0.7597(4) 0.25499(9) 0.0191(11) Uani 1 1 d . . .
H50A H 0.1521 0.7109 0.2459 0.023 Uiso 1 1 calc R . .
C51 C 0.2999(3) 0.5843(3) 0.20544(9) 0.0168(11) Uani 1 1 d . . .
C52 C 0.1821(4) 0.5794(3) 0.19802(9) 0.0208(11) Uani 1 1 d . . .
H52A H 0.1420 0.6350 0.1933 0.025 Uiso 1 1 calc R . .
C53 C 0.1230(4) 0.4954(4) 0.19741(10) 0.0259(13) Uani 1 1 d . . .
H53A H 0.0434 0.4944 0.1932 0.031 Uiso 1 1 calc R . .
C54 C 0.1823(4) 0.4127(4) 0.20313(10) 0.0289(12) Uani 1 1 d . . .
H54A H 0.1431 0.3552 0.2024 0.035 Uiso 1 1 calc R . .
C55 C 0.2985(4) 0.4147(4) 0.20990(12) 0.0302(14) Uani 1 1 d . . .
H55A H 0.3390 0.3587 0.2137 0.036 Uiso 1 1 calc R . .
C56 C 0.3557(3) 0.5009(4) 0.21111(11) 0.0239(12) Uani 1 1 d . . .
H56A H 0.4349 0.5019 0.2160 0.029 Uiso 1 1 calc R . .
C57 C 0.8615(4) 0.6199(4) 0.05550(10) 0.0285(13) Uani 1 1 d . A .
C58 C 0.7571(4) 0.5894(5) 0.04250(11) 0.0372(16) Uani 1 1 d . . .
H58A H 0.7235 0.5340 0.0506 0.045 Uiso 1 1 calc R . .
C59 C 0.7017(4) 0.6408(5) 0.01742(12) 0.0438(18) Uani 1 1 d . . .
H59A H 0.6302 0.6198 0.0094 0.053 Uiso 1 1 calc R . .
C60 C 0.7492(5) 0.7215(5) 0.00411(14) 0.0529(19) Uani 1 1 d . . .
H60A H 0.7126 0.7543 -0.0132 0.063 Uiso 1 1 calc R . .
C61 C 0.8518(5) 0.7517(5) 0.01722(13) 0.0490(18) Uani 1 1 d . . .
H61A H 0.8856 0.8066 0.0088 0.059 Uiso 1 1 calc R . .
C62 C 0.9069(4) 0.7033(4) 0.04264(11) 0.0310(14) Uani 1 1 d . . .
H62A H 0.9760 0.7270 0.0514 0.037 Uiso 1 1 calc R . .
C63 C 1.0989(3) 0.5527(4) 0.08025(10) 0.0229(12) Uani 1 1 d . A .
C64 C 1.1486(5) 0.5695(4) 0.04923(10) 0.0361(15) Uani 1 1 d . . .
H64A H 1.1012 0.5889 0.0315 0.043 Uiso 1 1 calc R . .
C65 C 1.2622(4) 0.5588(4) 0.04369(12) 0.0387(15) Uani 1 1 d . . .
H65A H 1.2919 0.5692 0.0222 0.046 Uiso 1 1 calc R . .
C66 C 1.3361(4) 0.5326(4) 0.06921(14) 0.0451(16) Uani 1 1 d . . .
H66A H 1.4158 0.5281 0.0655 0.054 Uiso 1 1 calc R . .
C67 C 1.2900(4) 0.5134(4) 0.09984(16) 0.0437(16) Uani 1 1 d . . .
H67A H 1.3383 0.4921 0.1171 0.052 Uiso 1 1 calc R . .
C68 C 1.1730(4) 0.5248(4) 0.10602(10) 0.0308(13) Uani 1 1 d . . .
H68A H 1.1436 0.5138 0.1275 0.037 Uiso 1 1 calc R . .
C69 C 0.8990(2) 0.42858(11) 0.09042(7) 0.0240(16) Uani 0.40 1 d PGDU A 1
C70 C 0.8928(3) 0.3840(2) 0.06005(8) 0.0379(17) Uani 0.40 1 d PGU A 1
H70A H 0.8923 0.4193 0.0402 0.046 Uiso 0.40 1 calc PR A 1
C71 C 0.8874(4) 0.2880(2) 0.05866(12) 0.0268(16) Uani 0.40 1 d PGU A 1
H71A H 0.8832 0.2575 0.0379 0.032 Uiso 0.40 1 calc PR A 1
C72 C 0.8881(5) 0.23643(11) 0.08765(15) 0.0519(17) Uani 0.40 1 d PGU A 1
H72A H 0.8844 0.1708 0.0867 0.062 Uiso 0.40 1 calc PR A 1
C73 C 0.8942(5) 0.28097(19) 0.11803(12) 0.0496(17) Uani 0.40 1 d PGU A 1
H73A H 0.8947 0.2458 0.1378 0.059 Uiso 0.40 1 calc PR A 1
C74 C 0.8997(4) 0.3770(2) 0.11942(8) 0.0312(16) Uani 0.40 1 d PGU A 1
H74A H 0.9039 0.4075 0.1402 0.037 Uiso 0.40 1 calc PR A 1
C69' C 0.8796(2) 0.43340(11) 0.08649(8) 0.0191(16) Uani 0.30 1 d PGDU A 2
C70' C 0.9175(3) 0.3878(2) 0.05832(8) 0.0193(16) Uani 0.30 1 d PGU A 2
H70B H 0.9662 0.4187 0.0432 0.023 Uiso 0.30 1 calc PR A 2
C71' C 0.8839(5) 0.2970(2) 0.05230(11) 0.0375(17) Uani 0.30 1 d PGU A 2
H71B H 0.9098 0.2659 0.0330 0.045 Uiso 0.30 1 calc PR A 2
C72' C 0.8125(5) 0.2519(2) 0.07445(15) 0.0577(18) Uani 0.30 1 d PGU A 2
H72B H 0.7896 0.1898 0.0703 0.069 Uiso 0.30 1 calc PR A 2
C73' C 0.7747(4) 0.2975(2) 0.10262(15) 0.0534(18) Uani 0.30 1 d PGU A 2
H73B H 0.7259 0.2666 0.1178 0.064 Uiso 0.30 1 calc PR A 2
C74' C 0.8082(3) 0.3882(2) 0.10864(10) 0.0341(17) Uani 0.30 1 d PGU A 2
H74B H 0.7823 0.4194 0.1279 0.041 Uiso 0.30 1 calc PR A 2
C69" C 0.9151(2) 0.42730(11) 0.09578(8) 0.0269(17) Uani 0.30 1 d PGDU A 3
C70" C 0.9030(3) 0.37537(17) 0.06709(8) 0.0343(17) Uani 0.30 1 d PGU A 3
H70C H 0.8915 0.4056 0.0465 0.041 Uiso 0.30 1 calc PR A 3
C71" C 0.9079(4) 0.27927(16) 0.06851(12) 0.0459(18) Uani 0.30 1 d PGU A 3
H71C H 0.8997 0.2438 0.0489 0.055 Uiso 0.30 1 calc PR A 3
C72" C 0.9247(5) 0.23511(12) 0.09861(15) 0.0487(18) Uani 0.30 1 d PGU A 3
H72C H 0.9281 0.1694 0.0996 0.058 Uiso 0.30 1 calc PR A 3
C73" C 0.9368(5) 0.2870(2) 0.12730(12) 0.0348(17) Uani 0.30 1 d PGU A 3
H73C H 0.9483 0.2569 0.1479 0.042 Uiso 0.30 1 calc PR A 3
C74" C 0.9319(4) 0.3831(2) 0.12589(8) 0.0339(17) Uani 0.30 1 d PGU A 3
H74C H 0.9401 0.4186 0.1455 0.041 Uiso 0.30 1 calc PR A 3
O1 O 0.5957(2) 0.6739(2) 0.16463(7) 0.0189(8) Uani 1 1 d . . .
O2 O 0.7479(2) 0.5549(2) 0.14957(7) 0.0173(7) Uani 1 1 d . . .
O3 O 0.5453(2) 0.5048(2) 0.14703(7) 0.0237(8) Uani 1 1 d D . .
O4 O 0.6182(2) 0.6270(2) 0.10595(6) 0.0179(8) Uani 1 1 d . . .
P1 P 0.70334(9) 0.91554(9) 0.09431(3) 0.0228(3) Uani 1 1 d . . .
P2 P 0.61970(8) 0.58645(9) 0.14019(2) 0.0167(3) Uani 1 1 d . . .
Si1 Si 0.37574(9) 0.69963(9) 0.20957(3) 0.0161(3) Uani 1 1 d . . .
Si2 Si 0.93911(9) 0.55614(8) 0.08971(3) 0.0200(3) Uani 1 1 d D . .
C1R C 0.4812(2) 0.3513(10) 0.04527(11) 0.061(2) Uani 0.50 1 d PDU B 1
H1R1 H 0.4537 0.4147 0.0419 0.091 Uiso 0.50 1 calc PR B 1
H1R2 H 0.4201 0.3136 0.0548 0.091 Uiso 0.50 1 calc PRD B 1
H1R3 H 0.5046 0.3248 0.0240 0.091 Uiso 0.50 1 calc PR B 1
O1R O 0.5764(3) 0.3525(10) 0.06731(10) 0.103(2) Uani 0.50 1 d PDU B 1
H1R H 0.5540 0.3413 0.0866 0.154 Uiso 0.50 1 calc PRD B 1
O1M O 0.4708(3) 0.3022(4) 0.13913(14) 0.078(2) Uani 0.50 1 d PDU C 1
H1M H 0.4766 0.3526 0.1493 0.118 Uiso 0.50 1 calc PR C 1
C1M C 0.5627(4) 0.2429(5) 0.1482(3) 0.106(2) Uani 0.50 1 d PDU C 1
H1M1 H 0.6240 0.2484 0.1318 0.159 Uiso 0.50 1 calc PR C 1
H1M2 H 0.5358 0.1786 0.1489 0.159 Uiso 0.50 1 calc PR C 1
H1M3 H 0.5914 0.2607 0.1700 0.159 Uiso 0.50 1 calc PR C 1
O1N O 0.1888(6) 0.2141(2) 0.08266(11) 0.0490(14) Uani 0.50 1 d PDU D 1
H1N H 0.2202 0.2244 0.1009 0.074 Uiso 0.50 1 calc PR D 1
C1N C 0.2099(2) 0.2904(2) 0.06074(6) 0.0703(16) Uani 0.50 1 d PDU D 1
H1N1 H 0.1503 0.3373 0.0636 0.105 Uiso 0.50 1 calc PR D 1
H1N2 H 0.2094 0.2683 0.0379 0.105 Uiso 0.50 1 calc PR D 1
H1N3 H 0.2843 0.3177 0.0658 0.105 Uiso 0.50 1 calc PR D 1
O1W O 1.0527(2) 0.2751(2) 0.13289(7) 0.0695(19) Uani 0.50 1 d PRDU D 2
H11W H 1.0852 0.3161 0.1211 0.104 Uiso 0.50 1 d PRD D 2
H12W H 1.0144 0.2426 0.1193 0.104 Uiso 0.50 1 d PRD D 2
O2W O 0.5030(2) 0.3447(2) 0.11550(7) 0.0719(19) Uani 0.50 1 d PRDU D 2
H21W H 0.4973 0.3539 0.0948 0.108 Uiso 0.50 1 d PRD D 2
H22W H 0.5530 0.3831 0.1221 0.108 Uiso 0.50 1 d PRD D 2
O3W O 0.2196(2) 0.1730(2) 0.09723(7) 0.0342(13) Uani 0.50 1 d PRDU D 2
H31W H 0.1983 0.2268 0.0914 0.051 Uiso 0.50 1 d PRD D 2
H32W H 0.2770 0.1815 0.1096 0.051 Uiso 0.50 1 d PRD D 2
C1P C 0.2527(3) 0.2996(2) 0.03739(7) 0.0361(18) Uani 0.50 1 d PRDU D 2
H1P1 H 0.3254 0.3152 0.0269 0.054 Uiso 0.50 1 calc PR D 2
H1P2 H 0.2637 0.2469 0.0523 0.054 Uiso 0.50 1 calc PR D 2
H1P3 H 0.2250 0.3530 0.0500 0.054 Uiso 0.50 1 calc PR D 2
O1P O 0.1721(4) 0.2758(6) 0.01287(11) 0.0515(16) Uani 0.50 1 d PDU D 2
H1P H 0.1465 0.3243 0.0041 0.077 Uiso 0.50 1 calc PR D 2

loop_
_atom_site_aniso_label
_atom_site_aniso_U_11
_atom_site_aniso_U_22
_atom_site_aniso_U_33
_atom_site_aniso_U_23
_atom_site_aniso_U_13
_atom_site_aniso_U_12
Au1 0.02398(5) 0.01461(8) 0.02047(5) 0.00007(6) -0.00190(6) -0.00224(6)
C1 0.041(2) 0.021(3) 0.028(2) 0.0039(19) -0.0104(18) -0.005(2)
C2 0.031(2) 0.029(3) 0.029(2) -0.0048(19) 0.0021(18) 0.003(2)
C3 0.036(2) 0.039(3) 0.0256(19) -0.0035(19) 0.0085(19) 0.005(2)
C4 0.046(3) 0.033(4) 0.029(2) -0.013(2) -0.0065(19) 0.009(2)
C5 0.071(3) 0.041(4) 0.035(3) 0.002(2) -0.010(3) -0.025(3)
C6 0.092(4) 0.038(4) 0.030(2) 0.000(2) -0.013(3) -0.032(3)
C7 0.028(2) 0.022(3) 0.027(2) 0.0057(18) -0.0018(17) -0.0003(18)
C8 0.034(2) 0.028(3) 0.025(2) -0.0054(19) -0.0028(17) 0.002(2)
C9 0.039(2) 0.051(4) 0.0163(19) -0.002(2) -0.0001(18) 0.004(2)
C10 0.038(2) 0.055(4) 0.035(2) 0.009(2) -0.006(2) 0.014(3)
C11 0.064(3) 0.036(4) 0.078(4) -0.006(3) -0.026(3) 0.035(3)
C12 0.056(3) 0.026(4) 0.053(3) -0.003(2) -0.037(2) 0.006(2)
C13 0.0305(19) 0.013(3) 0.0324(19) 0.0001(16) -0.0051(19) -0.005(2)
C14 0.033(2) 0.039(4) 0.052(3) 0.017(2) -0.024(2) 0.006(2)
C15 0.028(2) 0.029(4) 0.067(3) 0.003(3) -0.013(2) -0.004(2)
C16 0.037(3) 0.044(4) 0.057(3) -0.011(3) 0.012(2) -0.003(3)
C17 0.041(2) 0.033(4) 0.033(2) 0.000(2) 0.009(2) -0.008(2)
C18 0.033(2) 0.028(3) 0.030(2) 0.0047(18) -0.003(2) 0.000(2)
C19 0.0163(15) 0.008(2) 0.0201(17) -0.0010(15) 0.0015(14) -0.0079(15)
C20 0.0140(16) 0.015(3) 0.0219(17) 0.0019(16) 0.0010(14) 0.0031(15)
C21 0.0143(16) 0.015(3) 0.0229(18) 0.0016(16) 0.0051(14) -0.0001(15)
C22 0.0281(18) 0.015(2) 0.0201(16) 0.0012(15) -0.0056(17) 0.0048(19)
C23 0.0231(19) 0.032(3) 0.0182(18) 0.0057(17) 0.0044(15) 0.0050(17)
C24 0.023(2) 0.035(3) 0.0210(17) 0.0106(17) 0.0015(16) 0.0052(18)
C25 0.0204(18) 0.022(3) 0.0233(19) 0.0015(17) -0.0032(15) 0.0040(17)
C26 0.0219(17) 0.012(3) 0.0220(18) -0.0003(16) 0.0028(15) -0.0083(16)
C27 0.0202(17) 0.006(2) 0.0166(16) -0.0002(14) -0.0033(14) -0.0057(15)
C28 0.0143(16) 0.015(2) 0.0188(16) 0.0008(16) 0.0041(14) -0.0035(15)
C29 0.0137(14) 0.014(2) 0.0184(15) -0.0018(13) 0.0024(15) -0.0025(17)
C30 0.0167(14) 0.012(3) 0.0197(15) 0.0002(15) 0.0001(12) 0.0010(15)
C31 0.0143(16) 0.023(3) 0.0225(18) 0.0003(17) 0.0043(15) 0.0005(16)
C32 0.0174(14) 0.0110(19) 0.0300(15) -0.0023(14) -0.0001(12) 0.0013(13)
C33 0.0147(12) 0.0102(15) 0.0319(13) -0.0009(12) 0.0001(11) -0.0064(12)
C34 0.0147(14) 0.0118(18) 0.0307(15) -0.0012(13) 0.0019(12) -0.0043(13)
C35 0.0113(13) 0.007(2) 0.0263(16) -0.0001(16) 0.0018(13) 0.0056(15)
C36 0.0099(15) 0.024(3) 0.0149(16) 0.0031(15) 0.0017(13) -0.0030(15)
C37 0.0161(16) 0.017(3) 0.0208(18) -0.0052(16) -0.0004(14) 0.0017(16)
C38 0.0080(13) 0.018(2) 0.0210(16) -0.0041(14) -0.0020(15) -0.0037(17)
C39 0.0075(13) 0.016(3) 0.0287(17) 0.0055(17) 0.0047(12) 0.0034(14)
C40 0.0247(19) 0.024(3) 0.0275(18) 0.0035(19) -0.0009(15) 0.0089(18)
C41 0.0070(15) 0.054(4) 0.0303(18) 0.0121(19) -0.0011(14) 0.0070(18)
C42 0.0175(19) 0.042(3) 0.037(2) 0.022(2) -0.0009(17) 0.0101(19)
C43 0.0163(19) 0.020(3) 0.058(3) 0.012(2) 0.0012(18) -0.0009(16)
C44 0.0159(17) 0.020(3) 0.031(2) 0.0021(18) -0.0007(15) -0.0040(16)
C45 0.0172(16) 0.013(2) 0.0195(15) -0.0032(15) 0.0020(12) 0.0016(15)
C46 0.0189(18) 0.029(3) 0.034(2) -0.010(2) 0.0037(17) -0.0010(18)
C47 0.028(2) 0.028(3) 0.053(3) -0.022(2) -0.001(2) -0.006(2)
C48 0.039(2) 0.026(4) 0.041(2) -0.006(2) 0.003(2) 0.009(2)
C49 0.0142(18) 0.046(3) 0.0220(18) -0.0071(18) 0.0129(14) -0.0064(17)
C50 0.0170(16) 0.018(3) 0.0228(16) -0.0020(17) -0.0016(12) 0.0014(15)
C51 0.0134(16) 0.017(3) 0.0197(16) -0.0011(16) 0.0025(13) -0.0020(14)
C52 0.0271(19) 0.017(3) 0.0184(16) -0.0008(15) 0.0007(16) -0.0036(18)
C53 0.0190(18) 0.038(3) 0.0211(19) -0.0013(19) 0.0001(16) -0.0009(19)
C54 0.032(2) 0.024(3) 0.031(2) -0.0040(18) 0.0050(19) -0.014(2)
C55 0.029(2) 0.017(3) 0.045(2) 0.004(2) 0.0062(19) 0.0036(18)
C56 0.0144(18) 0.022(3) 0.035(2) -0.0012(18) 0.0010(16) -0.0012(15)
C57 0.026(2) 0.039(3) 0.0207(18) -0.0082(19) -0.0051(16) 0.0022(19)
C58 0.023(2) 0.062(4) 0.027(2) -0.010(2) 0.0019(18) -0.004(2)
C59 0.021(2) 0.074(5) 0.036(2) -0.014(3) -0.0072(19) 0.008(2)
C60 0.056(3) 0.060(5) 0.043(3) 0.004(3) -0.014(2) 0.025(3)
C61 0.060(3) 0.040(4) 0.047(3) 0.016(2) -0.006(2) 0.006(3)
C62 0.033(2) 0.025(3) 0.035(2) -0.002(2) -0.0050(19) 0.002(2)
C63 0.0234(19) 0.022(3) 0.0235(19) -0.0041(17) 0.0083(16) -0.0080(17)
C64 0.055(3) 0.034(4) 0.0191(18) 0.0001(19) -0.004(2) -0.007(2)
C65 0.045(2) 0.028(4) 0.043(2) -0.001(2) 0.032(2) -0.009(2)
C66 0.0199(19) 0.037(4) 0.079(3) -0.016(3) 0.021(2) -0.009(2)
C67 0.043(2) 0.026(4) 0.062(3) -0.013(3) -0.008(3) 0.011(2)
C68 0.030(2) 0.036(3) 0.0262(19) -0.0095(17) -0.0016(18) 0.012(2)
C69 0.025(2) 0.024(3) 0.023(2) 0.0000(19) 0.0001(19) 0.001(2)
C70 0.039(2) 0.037(3) 0.038(3) -0.002(2) 0.001(2) -0.003(2)
C71 0.029(2) 0.025(3) 0.026(2) -0.002(2) -0.0013(19) -0.002(2)
C72 0.054(3) 0.051(3) 0.051(3) -0.001(2) 0.002(2) -0.001(2)
C73 0.051(3) 0.049(3) 0.048(3) 0.001(2) 0.003(2) -0.002(2)
C74 0.033(2) 0.031(3) 0.030(2) -0.001(2) 0.001(2) -0.001(2)
C69' 0.020(2) 0.019(3) 0.019(3) -0.001(2) 0.002(2) 0.002(2)
C70' 0.020(2) 0.019(3) 0.019(3) -0.001(2) 0.001(2) 0.000(2)
C71' 0.040(3) 0.037(3) 0.036(3) -0.002(2) 0.000(2) 0.000(2)
C72' 0.058(3) 0.058(3) 0.058(3) -0.001(2) 0.001(2) -0.002(2)
C73' 0.054(3) 0.053(3) 0.054(3) 0.001(2) 0.002(2) -0.001(2)
C74' 0.034(3) 0.034(3) 0.034(3) -0.001(2) 0.003(2) -0.001(2)
C69" 0.028(2) 0.027(3) 0.026(3) -0.001(2) 0.001(2) -0.001(2)
C70" 0.035(3) 0.034(3) 0.034(3) 0.000(2) 0.000(2) 0.000(2)
C71" 0.046(3) 0.046(3) 0.046(3) 0.000(2) -0.002(2) -0.001(2)
C72" 0.048(3) 0.048(3) 0.050(3) 0.000(2) 0.001(2) 0.000(2)
C73" 0.034(3) 0.035(3) 0.035(3) 0.001(2) 0.001(2) 0.000(2)
C74" 0.035(3) 0.033(3) 0.033(3) -0.002(2) 0.000(2) -0.002(2)
O1 0.0171(12) 0.0181(19) 0.0213(13) -0.0024(12) 0.0023(10) 0.0013(11)
O2 0.0236(13) 0.0030(17) 0.0252(13) 0.0002(11) 0.0058(11) -0.0021(11)
O3 0.0249(13) 0.015(2) 0.0313(15) 0.0025(13) 0.0032(12) -0.0063(12)
O4 0.0186(12) 0.0173(19) 0.0177(13) -0.0011(11) 0.0037(10) 0.0033(11)
P1 0.0279(5) 0.0195(7) 0.0211(5) 0.0005(5) -0.0048(4) -0.0040(4)
P2 0.0160(4) 0.0128(7) 0.0212(4) -0.0005(4) 0.0007(4) -0.0041(4)
Si1 0.0147(4) 0.0151(7) 0.0185(5) 0.0011(4) 0.0016(4) -0.0008(4)
Si2 0.0207(5) 0.0203(8) 0.0189(5) -0.0028(4) 0.0013(4) -0.0001(5)
C1R 0.061(3) 0.060(3) 0.061(3) 0.004(3) -0.003(3) 0.003(3)
O1R 0.099(3) 0.102(3) 0.107(3) -0.006(3) 0.000(3) -0.001(3)
O1M 0.071(3) 0.084(3) 0.080(3) 0.006(2) 0.009(2) -0.007(2)
C1M 0.109(3) 0.105(3) 0.104(3) 0.003(3) 0.003(3) -0.001(3)
O1N 0.042(2) 0.053(2) 0.052(2) -0.0083(17) 0.0048(19) 0.001(2)
C1N 0.067(3) 0.067(3) 0.077(3) 0.0025(19) 0.000(2) -0.002(2)
O1W 0.069(3) 0.069(3) 0.071(3) 0.004(2) -0.010(2) 0.003(2)
O2W 0.074(3) 0.073(3) 0.069(3) -0.001(2) -0.007(2) 0.001(2)
O3W 0.043(2) 0.025(3) 0.035(2) -0.009(2) 0.0265(19) -0.0100(19)
C1P 0.035(3) 0.031(3) 0.042(3) 0.005(2) -0.003(2) 0.004(2)
O1P 0.049(2) 0.054(3) 0.052(2) -0.005(2) 0.014(2) 0.001(2)

loop_
_atom_type_symbol
_atom_type_description
_atom_type_scat_dispersion_real
_atom_type_scat_dispersion_imag
_atom_type_scat_source
C C 0.0033 0.0016 'International Tables Vol C Tables 4.2.6.8 and 6.1.1.4'
H H 0.0000 0.0000 'International Tables Vol C Tables 4.2.6.8 and 6.1.1.4'
O O 0.0106 0.0060 'International Tables Vol C Tables 4.2.6.8 and 6.1.1.4'
P P 0.1023 0.0942 'International Tables Vol C Tables 4.2.6.8 and 6.1.1.4'
Au Au -2.0133 8.8022 'International Tables Vol C Tables 4.2.6.8 and 6.1.1.4'
Si Si 0.0817 0.0704 'International Tables Vol C Tables 4.2.6.8 and 6.1.1.4'

loop_
_geom_angle_atom_site_label_1
_geom_angle_atom_site_label_2
_geom_angle_atom_site_label_3
_geom_angle
O4 Au1 P1 172.10(8)
C6 C1 C2 118.5(5)
C6 C1 P1 124.0(4)
C2 C1 P1 117.5(4)
C1 C2 C3 119.1(5)
C4 C3 C2 120.3(5)
C3 C4 C5 120.5(5)
C4 C5 C6 119.3(6)
C1 C6 C5 122.3(6)
C12 C7 C8 119.8(4)
C12 C7 P1 122.1(4)
C8 C7 P1 118.1(4)
C9 C8 C7 118.3(5)
C10 C9 C8 122.5(5)
C9 C10 C11 120.0(5)
C12 C11 C10 118.0(6)
C7 C12 C11 121.4(5)
C14 C13 C18 119.9(5)
C14 C13 P1 117.1(4)
C18 C13 P1 122.9(4)
C13 C14 C15 120.7(5)
C16 C15 C14 117.8(5)
C17 C16 C15 121.0(5)
C18 C17 C16 119.7(5)
C17 C18 C13 120.7(5)
C28 C19 O1 118.7(3)
C28 C19 C20 123.0(3)
O1 C19 C20 117.9(3)
C21 C20 C19 117.8(3)
C21 C20 Si1 118.6(3)
C19 C20 Si1 123.6(3)
C20 C21 C22 121.3(3)
C27 C22 C21 120.1(3)
C27 C22 C23 118.9(4)
C21 C22 C23 121.0(4)
C24 C23 C22 120.5(4)
C23 C24 C25 120.0(4)
C26 C25 C24 120.9(4)
C25 C26 C27 120.7(4)
C22 C27 C26 118.8(3)
C22 C27 C28 118.0(3)
C26 C27 C28 123.2(3)
C19 C28 C27 119.0(3)
C19 C28 C29 119.7(3)
C27 C28 C29 121.2(3)
C38 C29 C30 117.9(3)
C38 C29 C28 122.1(4)
C30 C29 C28 120.0(3)
C35 C30 C31 118.5(4)
C35 C30 C29 118.4(4)
C31 C30 C29 123.1(3)
C32 C31 C30 120.5(4)
C31 C32 C33 121.6(4)
C34 C33 C32 119.3(4)
C33 C34 C35 120.4(4)
C30 C35 C34 119.6(4)
C30 C35 C36 119.7(4)
C34 C35 C36 120.7(3)
C37 C36 C35 123.4(3)
C36 C37 C38 116.0(4)
C36 C37 Si2 116.2(3)
C38 C37 Si2 127.6(3)
C29 C38 C37 124.3(4)
C29 C38 O2 116.6(3)
C37 C38 O2 119.1(3)
C44 C39 C40 118.0(4)
C44 C39 Si1 122.3(3)
C40 C39 Si1 119.6(4)
C39 C40 C41 121.0(5)
C42 C41 C40 118.5(4)
C41 C42 C43 120.1(4)
C44 C43 C42 120.4(5)
C39 C44 C43 121.9(4)
C50 C45 C46 116.4(4)
C50 C45 Si1 122.9(3)
C46 C45 Si1 120.4(3)
C47 C46 C45 121.8(4)
C48 C47 C46 119.8(5)
C49 C48 C47 119.0(5)
C50 C49 C48 121.2(4)
C49 C50 C45 121.8(4)
C56 C51 C52 116.9(4)
C56 C51 Si1 121.7(3)
C52 C51 Si1 121.4(4)
C53 C52 C51 122.1(4)
C52 C53 C54 119.3(4)
C55 C54 C53 120.2(5)
C54 C55 C56 119.3(5)
C51 C56 C55 122.2(4)
C58 C57 C62 117.2(5)
C58 C57 Si2 122.7(4)
C62 C57 Si2 120.1(3)
C57 C58 C59 120.4(6)
C60 C59 C58 122.0(5)
C61 C60 C59 117.4(5)
C60 C61 C62 121.7(6)
C61 C62 C57 121.3(5)
C64 C63 C68 116.9(4)
C64 C63 Si2 125.5(3)
C68 C63 Si2 117.5(3)
C65 C64 C63 122.3(4)
C64 C65 C66 121.0(5)
C67 C66 C65 118.3(5)
C66 C67 C68 121.3(5)
C67 C68 C63 120.1(4)
C70 C69 C74 120.0
C70 C69 Si2 116.60(16)
C74 C69 Si2 122.00(16)
C69 C70 C71 120.0
C72 C71 C70 120.0
C71 C72 C73 120.0
C72 C73 C74 120.0
C73 C74 C69 120.0
C70' C69' C74' 120.0
C70' C69' Si2 112.24(16)
C74' C69' Si2 127.75(16)
C71' C70' C69' 120.0
C70' C71' C72' 120.0
C73' C72' C71' 120.0
C72' C73' C74' 120.0
C73' C74' C69' 120.0
C70" C69" C74" 120.0
C70" C69" Si2 115.83(16)
C74" C69" Si2 122.84(16)
C69" C70" C71" 120.0
C70" C71" C72" 120.0
C73" C72" C71" 120.0
C74" C73" C72" 120.0
C73" C74" C69" 120.0
C19 O1 P2 120.6(3)
C38 O2 P2 120.5(3)
P2 O4 Au1 120.63(17)
C7 P1 C1 107.2(2)
C7 P1 C13 104.9(2)
C1 P1 C13 104.6(2)
C7 P1 Au1 111.44(17)
C1 P1 Au1 110.65(18)
C13 P1 Au1 117.30(16)
O3 P2 O4 118.12(17)
O3 P2 O2 106.17(18)
O4 P2 O2 109.67(15)
O3 P2 O1 113.45(16)
O4 P2 O1 104.84(18)
O2 P2 O1 103.68(15)
C51 Si1 C45 110.51(18)
C51 Si1 C39 112.51(18)
C45 Si1 C39 106.7(2)
C51 Si1 C20 108.04(19)
C45 Si1 C20 106.74(17)
C39 Si1 C20 112.20(16)
C57 Si2 C69" 119.95(19)
C57 Si2 C69 111.25(19)
C69" Si2 C69 8.7
C57 Si2 C69' 103.01(19)
C69" Si2 C69' 17.2
C69 Si2 C69' 8.6
C57 Si2 C63 109.66(19)
C69" Si2 C63 98.43(19)
C69 Si2 C63 102.76(19)
C69' Si2 C63 108.72(18)
C57 Si2 C37 108.0(2)
C69" Si2 C37 113.76(17)
C69 Si2 C37 118.92(17)
C69' Si2 C37 121.39(17)
C63 Si2 C37 105.81(18)

loop_
_geom_bond_atom_site_label_1
_geom_bond_atom_site_label_2
_geom_bond_distance
Au1 O4 2.101(3)
Au1 P1 2.2201(14)
C1 C6 1.380(9)
C1 C2 1.423(7)
C1 P1 1.830(5)
C2 C3 1.426(6)
C3 C4 1.378(8)
C4 C5 1.393(8)
C5 C6 1.393(8)
C7 C12 1.396(8)
C7 C8 1.438(7)
C7 P1 1.825(5)
C8 C9 1.396(7)
C9 C10 1.359(9)
C10 C11 1.456(9)
C11 C12 1.396(8)
C13 C14 1.364(7)
C13 C18 1.406(6)
C13 P1 1.858(5)
C14 C15 1.435(7)
C15 C16 1.408(9)
C16 C17 1.386(8)
C17 C18 1.383(7)
C19 C28 1.377(5)
C19 O1 1.412(5)
C19 C20 1.426(5)
C20 C21 1.387(5)
C20 Si1 1.935(4)
C21 C22 1.434(6)
C22 C27 1.427(6)
C22 C23 1.457(5)
C23 C24 1.381(6)
C24 C25 1.424(6)
C25 C26 1.383(6)
C26 C27 1.439(5)
C27 C28 1.454(5)
C28 C29 1.515(5)
C29 C38 1.411(5)
C29 C30 1.456(6)
C30 C35 1.419(5)
C30 C31 1.433(6)
C31 C32 1.358(6)
C32 C33 1.416(6)
C33 C34 1.385(6)
C34 C35 1.425(6)
C35 C36 1.433(6)
C36 C37 1.382(6)
C37 C38 1.418(5)
C37 Si2 1.932(4)
C38 O2 1.428(5)
C39 C44 1.395(7)
C39 C40 1.437(6)
C39 Si1 1.910(4)
C40 C41 1.441(6)
C41 C42 1.408(8)
C42 C43 1.423(7)
C43 C44 1.397(7)
C45 C50 1.415(5)
C45 C46 1.425(7)
C45 Si1 1.904(4)
C46 C47 1.406(7)
C47 C48 1.400(7)
C48 C49 1.399(8)
C49 C50 1.383(6)
C51 C56 1.390(7)
C51 C52 1.417(5)
C51 Si1 1.896(5)
C52 C53 1.397(7)
C53 C54 1.401(7)
C54 C55 1.391(6)
C55 C56 1.416(7)
C57 C58 1.405(6)
C57 C62 1.416(8)
C57 Si2 1.896(5)
C58 C59 1.415(8)
C59 C60 1.400(10)
C60 C61 1.386(8)
C61 C62 1.402(7)
C63 C64 1.406(6)
C63 C68 1.418(6)
C63 Si2 1.915(4)
C64 C65 1.362(7)
C65 C66 1.401(8)
C66 C67 1.381(9)
C67 C68 1.405(7)
C69 C70 1.3900
C69 C74 1.3900
C69 Si2 1.9015(18)
C70 C71 1.3900
C71 C72 1.3900
C72 C73 1.3900
C73 C74 1.3900
C69' C70' 1.3900
C69' C74' 1.3900
C69' Si2 1.910(2)
C70' C71' 1.3900
C71' C72' 1.3900
C72' C73' 1.3900
C73' C74' 1.3900
C69" C70" 1.3900
C69" C74" 1.3900
C69" Si2 1.8978(19)
C70" C71" 1.3900
C71" C72" 1.3900
C72" C73" 1.3900
C73" C74" 1.3900
O1 P2 1.629(3)
O2 P2 1.617(3)
O3 P2 1.493(3)
O4 P2 1.505(3)
C1R O1R 1.431(4)
O1M C1M 1.425(4)
O1N C1N 1.437(4)
C1P O1P 1.414(4)

loop_
_geom_torsion_atom_site_label_1
_geom_torsion_atom_site_label_2
_geom_torsion_atom_site_label_3
_geom_torsion_atom_site_label_4
_geom_torsion
C6 C1 C2 C3 0.8(8)
P1 C1 C2 C3 -178.6(4)
C1 C2 C3 C4 0.7(7)
C2 C3 C4 C5 -1.6(8)
C3 C4 C5 C6 0.9(9)
C2 C1 C6 C5 -1.4(9)
P1 C1 C6 C5 177.9(5)
C4 C5 C6 C1 0.6(10)
C12 C7 C8 C9 0.5(7)
P1 C7 C8 C9 179.7(4)
C7 C8 C9 C10 -0.3(7)
C8 C9 C10 C11 -1.6(8)
C9 C10 C11 C12 3.3(9)
C8 C7 C12 C11 1.4(8)
P1 C7 C12 C11 -177.8(5)
C10 C11 C12 C7 -3.2(9)
C18 C13 C14 C15 -1.0(8)
P1 C13 C14 C15 -178.8(5)
C13 C14 C15 C16 -0.2(9)
C14 C15 C16 C17 0.7(10)
C15 C16 C17 C18 0.1(10)
C16 C17 C18 C13 -1.3(8)
C14 C13 C18 C17 1.8(8)
P1 C13 C18 C17 179.4(4)
C28 C19 C20 C21 -8.6(7)
O1 C19 C20 C21 178.6(4)
C28 C19 C20 Si1 168.6(4)
O1 C19 C20 Si1 -4.2(6)
C19 C20 C21 C22 1.6(7)
Si1 C20 C21 C22 -175.7(4)
C20 C21 C22 C27 2.5(7)
C20 C21 C22 C23 -177.5(5)
C27 C22 C23 C24 1.8(7)
C21 C22 C23 C24 -178.2(5)
C22 C23 C24 C25 -3.1(8)
C23 C24 C25 C26 1.5(8)
C24 C25 C26 C27 1.5(8)
C21 C22 C27 C26 -178.9(4)
C23 C22 C27 C26 1.1(7)
C21 C22 C27 C28 -0.1(7)
C23 C22 C27 C28 179.9(4)
C25 C26 C27 C22 -2.7(7)
C25 C26 C27 C28 178.6(5)
O1 C19 C28 C27 -176.2(4)
C20 C19 C28 C27 11.0(7)
O1 C19 C28 C29 5.7(7)
C20 C19 C28 C29 -167.1(4)
C22 C27 C28 C19 -6.4(7)
C26 C27 C28 C19 172.3(4)
C22 C27 C28 C29 171.7(4)
C26 C27 C28 C29 -9.6(7)
C19 C28 C29 C38 -56.7(6)
C27 C28 C29 C38 125.3(5)
C19 C28 C29 C30 121.6(5)
C27 C28 C29 C30 -56.5(6)
C38 C29 C30 C35 -5.6(6)
C28 C29 C30 C35 176.1(4)
C38 C29 C30 C31 172.1(4)
C28 C29 C30 C31 -6.2(6)
C35 C30 C31 C32 -2.0(6)
C29 C30 C31 C32 -179.8(4)
C30 C31 C32 C33 -1.0(7)
C31 C32 C33 C34 2.7(7)
C32 C33 C34 C35 -1.3(6)
C31 C30 C35 C34 3.4(6)
C29 C30 C35 C34 -178.8(4)
C31 C30 C35 C36 -175.6(4)
C29 C30 C35 C36 2.2(6)
C33 C34 C35 C30 -1.7(6)
C33 C34 C35 C36 177.3(4)
C30 C35 C36 C37 1.6(6)
C34 C35 C36 C37 -177.4(4)
C35 C36 C37 C38 -1.7(6)
C35 C36 C37 Si2 173.7(3)
C30 C29 C38 C37 5.8(6)
C28 C29 C38 C37 -175.9(4)
C30 C29 C38 O2 -173.5(3)
C28 C29 C38 O2 4.7(6)
C36 C37 C38 C29 -2.2(6)
Si2 C37 C38 C29 -177.0(3)
C36 C37 C38 O2 177.2(4)
Si2 C37 C38 O2 2.4(6)
C44 C39 C40 C41 2.3(5)
Si1 C39 C40 C41 -179.0(3)
C39 C40 C41 C42 -1.7(5)
C40 C41 C42 C43 1.2(6)
C41 C42 C43 C44 -1.2(6)
C40 C39 C44 C43 -2.4(5)
Si1 C39 C44 C43 179.0(3)
C42 C43 C44 C39 1.9(6)
C50 C45 C46 C47 -1.4(7)
Si1 C45 C46 C47 172.3(4)
C45 C46 C47 C48 1.3(8)
C46 C47 C48 C49 0.2(8)
C47 C48 C49 C50 -1.7(8)
C48 C49 C50 C45 1.7(7)
C46 C45 C50 C49 -0.1(6)
Si1 C45 C50 C49 -173.6(3)
C56 C51 C52 C53 2.0(6)
Si1 C51 C52 C53 -174.9(3)
C51 C52 C53 C54 -2.3(6)
C52 C53 C54 C55 1.1(6)
C53 C54 C55 C56 0.3(7)
C52 C51 C56 C55 -0.5(6)
Si1 C51 C56 C55 176.4(3)
C54 C55 C56 C51 -0.6(7)
C62 C57 C58 C59 0.5(7)
Si2 C57 C58 C59 178.7(4)
C57 C58 C59 C60 1.7(8)
C58 C59 C60 C61 -2.2(9)
C59 C60 C61 C62 0.5(9)
C60 C61 C62 C57 1.7(9)
C58 C57 C62 C61 -2.2(7)
Si2 C57 C62 C61 179.6(4)
C68 C63 C64 C65 0.7(8)
Si2 C63 C64 C65 -174.7(5)
C63 C64 C65 C66 -1.7(9)
C64 C65 C66 C67 3.1(9)
C65 C66 C67 C68 -3.6(9)
C66 C67 C68 C63 2.7(9)
C64 C63 C68 C67 -1.1(8)
Si2 C63 C68 C67 174.6(4)
C74 C69 C70 C71 0.0
Si2 C69 C70 C71 166.76(17)
C69 C70 C71 C72 0.0
C70 C71 C72 C73 0.0
C71 C72 C73 C74 0.0
C72 C73 C74 C69 0.0
C70 C69 C74 C73 0.0
Si2 C69 C74 C73 -166.03(18)
C74' C69' C70' C71' 0.0
Si2 C69' C70' C71' 178.94(16)
C69' C70' C71' C72' 0.0
C70' C71' C72' C73' 0.0
C71' C72' C73' C74' 0.0
C72' C73' C74' C69' 0.0
C70' C69' C74' C73' 0.0
Si2 C69' C74' C73' -178.76(19)
C74" C69" C70" C71" 0.0
Si2 C69" C70" C71" 167.18(17)
C69" C70" C71" C72" 0.0
C70" C71" C72" C73" 0.0
C71" C72" C73" C74" 0.0
C72" C73" C74" C69" 0.0
C70" C69" C74" C73" 0.0
Si2 C69" C74" C73" -166.25(18)
C28 C19 O1 P2 69.8(5)
C20 C19 O1 P2 -117.1(4)
C29 C38 O2 P2 69.6(4)
C37 C38 O2 P2 -109.8(4)
P1 Au1 O4 P2 -56.1(7)
C12 C7 P1 C1 24.8(5)
C8 C7 P1 C1 -154.4(4)
C12 C7 P1 C13 -86.1(4)
C8 C7 P1 C13 94.8(4)
C12 C7 P1 Au1 146.0(4)
C8 C7 P1 Au1 -33.2(4)
C6 C1 P1 C7 -80.4(5)
C2 C1 P1 C7 98.9(4)
C6 C1 P1 C13 30.7(6)
C2 C1 P1 C13 -150.0(4)
C6 C1 P1 Au1 157.9(5)
C2 C1 P1 Au1 -22.8(4)
C14 C13 P1 C7 172.6(4)
C18 C13 P1 C7 -5.1(5)
C14 C13 P1 C1 59.9(5)
C18 C13 P1 C1 -117.8(4)
C14 C13 P1 Au1 -63.1(4)
C18 C13 P1 Au1 119.2(4)
O4 Au1 P1 C7 -74.0(6)
O4 Au1 P1 C1 45.2(6)
O4 Au1 P1 C13 165.1(6)
Au1 O4 P2 O3 157.41(17)
Au1 O4 P2 O2 -80.8(2)
Au1 O4 P2 O1 29.9(2)
C38 O2 P2 O3 -164.6(3)
C38 O2 P2 O4 66.7(3)
C38 O2 P2 O1 -44.8(3)
C19 O1 P2 O3 68.3(3)
C19 O1 P2 O4 -161.5(3)
C19 O1 P2 O2 -46.5(3)
C56 C51 Si1 C45 -116.0(3)
C52 C51 Si1 C45 60.9(3)
C56 C51 Si1 C39 124.9(3)
C52 C51 Si1 C39 -58.3(3)
C56 C51 Si1 C20 0.5(4)
C52 C51 Si1 C20 177.3(3)
C50 C45 Si1 C51 -26.1(4)
C46 C45 Si1 C51 160.7(3)
C50 C45 Si1 C39 96.5(4)
C46 C45 Si1 C39 -76.7(4)
C50 C45 Si1 C20 -143.3(4)
C46 C45 Si1 C20 43.5(4)
C44 C39 Si1 C51 150.2(3)
C40 C39 Si1 C51 -28.3(3)
C44 C39 Si1 C45 28.9(3)
C40 C39 Si1 C45 -149.7(3)
C44 C39 Si1 C20 -87.7(3)
C40 C39 Si1 C20 93.8(3)
C21 C20 Si1 C51 -88.5(4)
C19 C20 Si1 C51 94.4(4)
C21 C20 Si1 C45 30.4(4)
C19 C20 Si1 C45 -146.7(4)
C21 C20 Si1 C39 146.9(4)
C19 C20 Si1 C39 -30.2(5)
C58 C57 Si2 C69" 25.4(5)
C62 C57 Si2 C69" -156.4(4)
C58 C57 Si2 C69 25.1(5)
C62 C57 Si2 C69 -156.8(4)
C58 C57 Si2 C69' 22.5(4)
C62 C57 Si2 C69' -159.4(4)
C58 C57 Si2 C63 138.1(4)
C62 C57 Si2 C63 -43.8(5)
C58 C57 Si2 C37 -107.1(4)
C62 C57 Si2 C37 71.1(4)
C70" C69" Si2 C57 38.0(3)
C74" C69" Si2 C57 -155.3(2)
C70" C69" Si2 C69 39.95(8)
C74" C69" Si2 C69 -153.27(9)
C70" C69" Si2 C69' 47.74(9)
C74" C69" Si2 C69' -145.48(8)
C70" C69" Si2 C63 -80.6(2)
C74" C69" Si2 C63 86.2(2)
C70" C69" Si2 C37 167.9(2)
C74" C69" Si2 C37 -25.3(2)
C70 C69 Si2 C57 43.0(2)
C74 C69 Si2 C57 -150.5(2)
C70 C69 Si2 C69" -135.12(7)
C74 C69 Si2 C69" 31.36(11)
C70 C69 Si2 C69' 60.36(8)
C74 C69 Si2 C69' -133.16(9)
C70 C69 Si2 C63 -74.2(2)
C74 C69 Si2 C63 92.2(2)
C70 C69 Si2 C37 169.4(2)
C74 C69 Si2 C37 -24.1(2)
C70' C69' Si2 C57 70.5(2)
C74' C69' Si2 C57 -110.7(2)
C70' C69' Si2 C69" -100.83(6)
C74' C69' Si2 C69" 78.01(12)
C70' C69' Si2 C69 -92.96(7)
C74' C69' Si2 C69 85.88(12)
C70' C69' Si2 C63 -45.8(2)
C74' C69' Si2 C63 133.0(2)
C70' C69' Si2 C37 -168.7(2)
C74' C69' Si2 C37 10.1(3)
C64 C63 Si2 C57 -17.2(5)
C68 C63 Si2 C57 167.5(4)
C64 C63 Si2 C69" 108.9(5)
C68 C63 Si2 C69" -66.5(4)
C64 C63 Si2 C69 101.2(5)
C68 C63 Si2 C69 -74.1(4)
C64 C63 Si2 C69' 94.8(5)
C68 C63 Si2 C69' -80.6(4)
C64 C63 Si2 C37 -133.4(5)
C68 C63 Si2 C37 51.3(4)
C36 C37 Si2 C57 -85.7(4)
C38 C37 Si2 C57 89.1(4)
C36 C37 Si2 C69" 138.6(3)
C38 C37 Si2 C69" -46.6(4)
C36 C37 Si2 C69 146.4(3)
C38 C37 Si2 C69 -38.8(4)
C36 C37 Si2 C69' 156.0(3)
C38 C37 Si2 C69' -29.2(5)
C36 C37 Si2 C63 31.7(4)
C38 C37 Si2 C63 -153.5(4)
